data_7223108
loop_
_publ_author_name
'chu, wenyi'
'Sun, Qingyan'
'Yao, Xu'
'Yan, Pengfei'
'An, Guanghui'
'Li, Guangming'

_publ_section_title
;
 Luminescent single molecule magnets of a series of \b-diketone dysprosium
 complexes
;
_journal_name_full 'RSC Adv.'
_journal_paper_doi 10.1039/C5RA17358B
_journal_year 2015
_chemical_formula_moiety 'C15 H12 Dy F9 O8, C3 H6 O '
_chemical_formula_sum 'C18 H18 Dy F9 O9'
_chemical_formula_weight 711.82
_chemical_name_systematic
;
 ?
;
_space_group_IT_number 60
_symmetry_cell_setting orthorhombic
_symmetry_space_group_name_Hall '-P 2n 2ab'
_symmetry_space_group_name_H-M 'P b c n'
_atom_sites_solution_hydrogens geom
_atom_sites_solution_primary direct
_atom_sites_solution_secondary difmap
_audit_creation_method SHELXL-97
_audit_update_record
;
2014-12-05 deposited with the CCDC.
2015-10-30 downloaded from the CCDC.
;
_cell_angle_alpha 90.000(5)
_cell_angle_beta 90.000(5)
_cell_angle_gamma 90.000(5)
_cell_formula_units_Z 8
_cell_length_a 11.124(5)
_cell_length_b 21.760(5)
_cell_length_c 22.119(5)
_cell_measurement_temperature 293(2)
_cell_volume 5354(3)
_computing_cell_refinement 'Bruker FRAMBO'
_computing_data_collection 'Bruker FRAMBO'
_computing_data_reduction 'Bruker SHELXTL'
_computing_molecular_graphics 'Bruker SHELXTL'
_computing_publication_material 'Bruker SHELXTL'
_computing_structure_refinement 'SHELXL-97 (Sheldrick, 1997)'
_computing_structure_solution 'Bruker SHELXTL'
_diffrn_ambient_temperature 293(2)
_diffrn_measured_fraction_theta_full 0.998
_diffrn_measured_fraction_theta_max 0.998
_diffrn_radiation_monochromator graphite
_diffrn_radiation_source 'fine-focus sealed tube'
_diffrn_radiation_type MoK\a
_diffrn_radiation_wavelength 0.71069
_diffrn_reflns_av_R_equivalents 0.0273
_diffrn_reflns_av_sigmaI/netI 0.0283
_diffrn_reflns_limit_h_max 8
_diffrn_reflns_limit_h_min -13
_diffrn_reflns_limit_k_max 25
_diffrn_reflns_limit_k_min -25
_diffrn_reflns_limit_l_max 23
_diffrn_reflns_limit_l_min -26
_diffrn_reflns_number 14831
_diffrn_reflns_theta_full 25.00
_diffrn_reflns_theta_max 25.00
_diffrn_reflns_theta_min 3.20
_exptl_absorpt_coefficient_mu 2.895
_exptl_absorpt_correction_T_max 0.686
_exptl_absorpt_correction_T_min 0.487
_exptl_absorpt_correction_type multi-scan
_exptl_absorpt_process_details sadabs(Sheldrick,1996)
_exptl_crystal_colour colorless
_exptl_crystal_density_diffrn 1.751
_exptl_crystal_density_method 'not measured'
_exptl_crystal_description block
_exptl_crystal_F_000 2760
_exptl_crystal_recrystallization_method 'Re-crystallisation from solvent: '
_exptl_crystal_size_max 0.3
_exptl_crystal_size_mid 0.21
_exptl_crystal_size_min 0.13
_refine_diff_density_max 1.137
_refine_diff_density_min -1.053
_refine_diff_density_rms 0.139
_refine_ls_extinction_method none
_refine_ls_goodness_of_fit_ref 1.040
_refine_ls_hydrogen_treatment constr
_refine_ls_matrix_type full
_refine_ls_number_parameters 379
_refine_ls_number_reflns 4720
_refine_ls_number_restraints 294
_refine_ls_restrained_S_all 1.038
_refine_ls_R_factor_all 0.0674
_refine_ls_R_factor_gt 0.0528
_refine_ls_shift/su_max 0.000
_refine_ls_shift/su_mean 0.000
_refine_ls_structure_factor_coef Fsqd
_refine_ls_weighting_details 'calc w=1/[\s^2^(Fo^2^)+(0.0697P)^2^+44.1645P] where P=(Fo^2^+2Fc^2^)/3'
_refine_ls_weighting_scheme calc
_refine_ls_wR_factor_gt 0.1369
_refine_ls_wR_factor_ref 0.1495
_reflns_number_gt 3744
_reflns_number_total 4720
_reflns_threshold_expression >2sigma(I)
_cod_data_source_file c5ra17358b2.cif
_cod_data_source_block dd
_cod_original_sg_symbol_Hall '  -P 2n 2ab    '
_cod_original_sg_symbol_H-M ' P b c n  '
_cod_original_formula_sum 'C18 H18 Dy F9 O9 '
_cod_database_code 7223108

loop_
_symmetry_equiv_pos_as_xyz
'x, y, z'
'-x+1/2, -y+1/2, z+1/2'
'x+1/2, -y+1/2, -z'
'-x, y, -z+1/2'
'-x, -y, -z'
'x-1/2, y-1/2, -z-1/2'
'-x-1/2, y-1/2, z'
'x, -y, z-1/2'

loop_
_atom_site_label
_atom_site_type_symbol
_atom_site_fract_x
_atom_site_fract_y
_atom_site_fract_z
_atom_site_U_iso_or_equiv
_atom_site_adp_type
_atom_site_occupancy
_atom_site_symmetry_multiplicity
_atom_site_calc_flag
_atom_site_refinement_flags
C1 C 0.3647(11) 0.1496(5) -0.0692(4) 0.074(3) Uani 1 1 d .
H1A H 0.3505 0.1104 -0.0878 0.111 Uiso 1 1 calc R
H1B H 0.4300 0.1698 -0.0895 0.111 Uiso 1 1 calc R
H1C H 0.2936 0.1743 -0.0722 0.111 Uiso 1 1 calc R
C2 C 0.3957(10) 0.1406(5) -0.0049(4) 0.066(3) Uani 1 1 d .
C3 C 0.4198(10) 0.1964(5) 0.0285(5) 0.067(3) Uani 1 1 d .
H3 H 0.4056 0.2343 0.0102 0.081 Uiso 1 1 calc R
C4 C 0.4641(9) 0.1946(5) 0.0882(5) 0.066(3) Uani 1 1 d .
C5 C 0.5014(12) 0.2556(4) 0.1151(5) 0.067(3) Uani 1 1 d .
C7 C 0.0664(13) 0.1679(7) 0.0863(7) 0.094(4) Uani 1 1 d .
C8 C 0.1644(10) 0.1396(6) 0.1217(5) 0.074(3) Uani 1 1 d .
C9 C 0.1781(12) 0.1658(5) 0.1792(5) 0.082(4) Uani 1 1 d .
H9 H 0.1287 0.1984 0.1901 0.098 Uiso 1 1 calc R
C10 C 0.2662(12) 0.1438(5) 0.2223(4) 0.075(3) Uani 1 1 d .
C11 C 0.2613(13) 0.1706(6) 0.2826(5) 0.102(5) Uani 1 1 d .
H11A H 0.3242 0.1534 0.3071 0.153 Uiso 1 1 calc R
H11B H 0.1848 0.1617 0.3006 0.153 Uiso 1 1 calc R
H11C H 0.2718 0.2143 0.2798 0.153 Uiso 1 1 calc R
C12 C 0.3101(14) -0.1199(5) 0.2367(6) 0.088(4) Uani 1 1 d .
C13 C 0.3207(9) -0.0835(4) 0.1771(4) 0.057(2) Uani 1 1 d .
C14 C 0.3012(10) -0.1138(4) 0.1236(4) 0.060(3) Uani 1 1 d .
H14 H 0.2860 -0.1558 0.1248 0.073 Uiso 1 1 calc R
C15 C 0.3029(8) -0.0842(4) 0.0670(4) 0.049(2) Uani 1 1 d .
C16 C 0.2725(10) -0.1204(5) 0.0112(4) 0.066(3) Uani 1 1 d .
H16A H 0.2793 -0.0944 -0.0237 0.100 Uiso 1 1 calc R
H16B H 0.1917 -0.1356 0.0142 0.100 Uiso 1 1 calc R
H16C H 0.3271 -0.1544 0.0074 0.100 Uiso 1 1 calc R
O1 O 0.4069(6) 0.0882(3) 0.0167(2) 0.0510(15) Uani 1 1 d .
O2 O 0.4856(6) 0.1486(3) 0.1198(2) 0.0505(15) Uani 1 1 d .
O3 O 0.3375(6) 0.0998(3) 0.2113(2) 0.0500(14) Uani 1 1 d .
O4 O 0.2188(6) 0.0940(3) 0.1010(3) 0.0568(16) Uani 1 1 d .
O5 O 0.3270(6) -0.0284(3) 0.0605(3) 0.0554(16) Uani 1 1 d .
O6 O 0.3474(7) -0.0281(3) 0.1850(3) 0.0591(17) Uani 1 1 d .
O7 O 0.5745(5) 0.0027(3) 0.0734(3) 0.0586(16) Uani 1 1 d .
O8 O 0.5704(6) 0.0401(3) 0.1903(3) 0.0561(16) Uani 1 1 d .
Dy1 Dy 0.40505(3) 0.051080(16) 0.119649(15) 0.03601(16) Uani 1 1 d .
F1 F 0.6167(8) 0.2622(4) 0.1154(4) 0.122(3) Uani 1 1 d U
F2B F 0.4894(15) 0.2560(8) 0.1749(8) 0.095(4) Uani 0.50 1 d PU
F3 F 0.4560(8) 0.3035(4) 0.0881(4) 0.123(3) Uani 1 1 d U
F4A F -0.0189(9) 0.1315(6) 0.0750(6) 0.181(4) Uani 1 1 d U
F5A F 0.1207(19) 0.1948(11) 0.0338(11) 0.136(5) Uani 0.50 1 d PU
F5B F 0.086(2) 0.1578(11) 0.0256(11) 0.146(5) Uani 0.50 1 d PU
F6A F -0.0040(15) 0.2064(9) 0.1071(8) 0.109(4) Uani 0.50 1 d PU
F7A F 0.1927(11) -0.1148(5) 0.2536(5) 0.151(3) Uani 1 1 d U
F8B F 0.3329(14) -0.0906(7) 0.2850(6) 0.084(4) Uani 0.50 1 d PU
F9B F 0.3584(16) -0.1786(7) 0.2297(7) 0.094(4) Uani 0.50 1 d PU
F6B F 0.069(2) 0.2295(12) 0.0858(12) 0.146(6) Uani 0.50 1 d PU
F9A F 0.2811(16) -0.1740(8) 0.2342(7) 0.098(4) Uani 0.50 1 d PU
F8A F 0.3954(13) -0.1036(6) 0.2765(6) 0.075(3) Uani 0.50 1 d PU
F2A F 0.4319(17) 0.2649(9) 0.1677(9) 0.106(5) Uani 0.50 1 d PU
O9 O 0.8007(12) 0.0064(8) 0.1212(5) 0.157(5) Uani 1 1 d U
C23 C 0.983(2) -0.0076(12) 0.1658(11) 0.184(6) Uani 1 1 d U
H23A H 0.9464 0.0100 0.2009 0.276 Uiso 1 1 calc R
H23B H 1.0498 0.0175 0.1534 0.276 Uiso 1 1 calc R
H23C H 1.0119 -0.0482 0.1753 0.276 Uiso 1 1 calc R
C22 C 0.8971(18) -0.0112(11) 0.1178(10) 0.137(6) Uani 1 1 d U
C24 C 0.942(2) -0.0394(11) 0.0621(13) 0.197(7) Uani 1 1 d U
H24A H 0.8792 -0.0409 0.0326 0.295 Uiso 1 1 calc R
H24B H 0.9697 -0.0804 0.0706 0.295 Uiso 1 1 calc R
H24C H 1.0081 -0.0155 0.0466 0.295 Uiso 1 1 calc R

loop_
_atom_site_aniso_label
_atom_site_aniso_U_11
_atom_site_aniso_U_22
_atom_site_aniso_U_33
_atom_site_aniso_U_23
_atom_site_aniso_U_13
_atom_site_aniso_U_12
C1 0.096(8) 0.078(7) 0.048(6) 0.021(5) -0.009(5) 0.005(7)
C2 0.088(8) 0.063(6) 0.049(5) 0.008(5) 0.002(5) 0.016(6)
C3 0.084(8) 0.062(6) 0.057(6) 0.015(5) -0.004(5) 0.005(6)
C4 0.053(6) 0.056(6) 0.088(8) -0.001(6) 0.000(6) 0.000(5)
C5 0.091(8) 0.034(5) 0.077(7) 0.019(5) -0.004(6) 0.002(5)
C7 0.072(8) 0.098(10) 0.111(11) -0.009(9) -0.019(8) 0.009(8)
C8 0.055(6) 0.078(8) 0.088(8) 0.008(6) -0.014(6) 0.007(6)
C9 0.104(9) 0.070(7) 0.072(7) -0.017(6) -0.019(7) 0.024(7)
C10 0.120(10) 0.061(6) 0.044(5) -0.002(5) -0.004(6) 0.026(7)
C11 0.127(11) 0.113(10) 0.066(7) -0.034(7) -0.017(7) 0.055(9)
C12 0.120(12) 0.057(7) 0.088(9) 0.004(6) -0.007(8) -0.032(7)
C13 0.067(6) 0.043(5) 0.061(6) 0.006(4) -0.005(5) -0.014(5)
C14 0.081(7) 0.040(5) 0.060(6) -0.005(4) -0.009(5) -0.016(5)
C15 0.041(5) 0.053(5) 0.054(5) -0.015(4) -0.002(4) -0.010(4)
C16 0.085(7) 0.069(6) 0.046(5) -0.022(5) -0.001(5) -0.019(6)
O1 0.071(4) 0.049(4) 0.033(3) 0.004(3) -0.003(3) 0.004(3)
O2 0.065(4) 0.042(3) 0.044(3) 0.011(3) -0.013(3) -0.006(3)
O3 0.063(4) 0.050(3) 0.037(3) 0.003(3) 0.000(3) 0.012(3)
O4 0.051(4) 0.067(4) 0.052(3) -0.015(3) -0.009(3) 0.008(3)
O5 0.069(4) 0.056(4) 0.041(3) -0.007(3) -0.008(3) -0.012(3)
O6 0.095(5) 0.043(3) 0.040(3) 0.002(3) 0.001(3) -0.013(3)
O7 0.057(4) 0.075(4) 0.044(3) -0.016(3) -0.004(3) 0.012(3)
O8 0.058(4) 0.067(4) 0.044(3) -0.011(3) -0.020(3) 0.009(3)
Dy1 0.0461(3) 0.0355(2) 0.0263(2) 0.00053(14) -0.00394(15) 0.00145(16)
F1 0.091(6) 0.088(6) 0.186(9) 0.024(5) -0.020(5) -0.036(5)
F2B 0.095(4) 0.095(4) 0.095(4) -0.0005(10) -0.0001(10) 0.0000(10)
F3 0.123(3) 0.122(3) 0.123(3) 0.0002(7) -0.0003(7) 0.0003(7)
F4A 0.093(6) 0.224(11) 0.225(10) 0.053(9) -0.070(6) -0.025(7)
F5A 0.136(5) 0.137(5) 0.136(5) 0.0007(10) -0.0003(10) 0.0004(10)
F5B 0.146(5) 0.146(5) 0.146(5) -0.0001(10) -0.0009(10) 0.0004(10)
F6A 0.079(8) 0.116(10) 0.130(10) 0.010(9) -0.019(7) 0.069(7)
F7A 0.151(3) 0.152(3) 0.151(3) 0.0014(10) 0.0014(10) 0.0007(10)
F8B 0.084(4) 0.083(4) 0.083(4) 0.0003(10) 0.0001(10) -0.0003(10)
F9B 0.094(4) 0.093(4) 0.093(4) 0.0009(10) -0.0003(10) -0.0002(10)
F6B 0.146(6) 0.146(6) 0.146(6) 0.0000(10) -0.0004(10) 0.0004(10)
F9A 0.098(4) 0.098(4) 0.098(4) 0.0008(10) -0.0002(10) -0.0011(10)
F8A 0.075(3) 0.075(3) 0.074(3) 0.0010(10) -0.0005(10) 0.0000(10)
F2A 0.106(5) 0.106(5) 0.106(5) -0.0006(10) 0.0000(10) 0.0001(10)
O9 0.101(8) 0.219(16) 0.151(11) 0.016(9) 0.000(6) -0.027(9)
C23 0.184(6) 0.185(6) 0.184(6) 0.0005(10) -0.0011(10) 0.0000(10)
C22 0.098(10) 0.139(16) 0.174(12) 0.041(11) 0.014(8) -0.030(10)
C24 0.197(7) 0.197(7) 0.197(7) -0.0003(10) 0.0004(10) 0.0003(10)

loop_
_atom_type_symbol
_atom_type_description
_atom_type_scat_dispersion_real
_atom_type_scat_dispersion_imag
_atom_type_scat_source
C C 0.0033 0.0016 'International Tables Vol C Tables 4.2.6.8 and 6.1.1.4'
H H 0.0000 0.0000 'International Tables Vol C Tables 4.2.6.8 and 6.1.1.4'
N N 0.0061 0.0033 'International Tables Vol C Tables 4.2.6.8 and 6.1.1.4'
O O 0.0106 0.0060 'International Tables Vol C Tables 4.2.6.8 and 6.1.1.4'
Dy Dy -0.1892 4.4098 'International Tables Vol C Tables 4.2.6.8 and 6.1.1.4'
F F 0.0171 0.0103 'International Tables Vol C Tables 4.2.6.8 and 6.1.1.4'

loop_
_geom_angle_atom_site_label_1
_geom_angle_atom_site_label_2
_geom_angle_atom_site_label_3
_geom_angle
O1 C2 C3 123.7(9)
O1 C2 C1 121.0(10)
C3 C2 C1 115.1(9)
C4 C3 C2 121.3(9)
O2 C4 C3 128.0(10)
O2 C4 C5 115.5(9)
C3 C4 C5 116.2(10)
F1 C5 F3 107.4(10)
F1 C5 F2B 95.5(12)
F3 C5 F2B 114.3(12)
F1 C5 F2A 121.7(13)
F3 C5 F2A 92.9(12)
F2B C5 F2A 28.8(10)
F1 C5 C4 111.8(10)
F3 C5 C4 114.4(10)
F2B C5 C4 111.8(11)
F2A C5 C4 107.5(11)
F6A C7 F4A 91.2(15)
F6A C7 F6B 48.8(13)
F4A C7 F6B 130.2(17)
F6A C7 F5B 124.7(17)
F4A C7 F5B 79.8(14)
F6B C7 F5B 98.6(19)
F6A C7 F5A 107.0(17)
F4A C7 F5A 114.4(16)
F6B C7 F5A 64.8(15)
F5B C7 F5A 37.9(12)
F6A C7 C8 123.6(15)
F4A C7 C8 113.6(14)
F6B C7 C8 113.7(16)
F5B C7 C8 109.7(15)
F5A C7 C8 106.8(14)
O4 C8 C9 127.0(10)
O4 C8 C7 119.6(11)
C9 C8 C7 113.1(11)
C8 C9 C10 122.5(10)
O3 C10 C9 123.1(9)
O3 C10 C11 120.1(10)
C9 C10 C11 116.4(10)
F9A C12 F8B 125.1(14)
F9A C12 F8A 118.1(15)
F8B C12 F8A 34.3(8)
F9A C12 F7A 80.8(12)
F8B C12 F7A 85.4(13)
F8A C12 F7A 118.4(13)
F9A C12 F9B 38.2(9)
F8B C12 F9B 118.4(14)
F8A C12 F9B 92.4(13)
F7A C12 F9B 118.4(12)
F9A C12 C13 118.5(13)
F8B C12 C13 116.4(11)
F8A C12 C13 111.7(10)
F7A C12 C13 105.4(11)
F9B C12 C13 110.3(12)
O6 C13 C14 128.4(9)
O6 C13 C12 113.1(8)
C14 C13 C12 118.5(8)
C13 C14 C15 123.0(8)
O5 C15 C14 123.3(8)
O5 C15 C16 117.5(8)
C14 C15 C16 119.2(8)
C2 O1 Dy1 132.0(6)
C4 O2 Dy1 131.7(6)
C10 O3 Dy1 133.6(6)
C8 O4 Dy1 133.7(7)
C15 O5 Dy1 137.1(5)
C13 O6 Dy1 133.4(6)
O2 Dy1 O4 88.7(2)
O2 Dy1 O5 145.9(2)
O4 Dy1 O5 82.3(2)
O2 Dy1 O6 141.66(19)
O4 Dy1 O6 99.3(2)
O5 Dy1 O6 72.5(2)
O2 Dy1 O7 95.7(2)
O4 Dy1 O7 144.0(2)
O5 Dy1 O7 74.2(2)
O6 Dy1 O7 99.0(2)
O2 Dy1 O3 73.4(2)
O4 Dy1 O3 72.1(2)
O5 Dy1 O3 132.9(2)
O6 Dy1 O3 73.6(2)
O7 Dy1 O3 143.2(2)
O2 Dy1 O1 71.95(19)
O4 Dy1 O1 72.8(2)
O5 Dy1 O1 73.9(2)
O6 Dy1 O1 146.2(2)
O7 Dy1 O1 74.8(2)
O3 Dy1 O1 130.5(2)
O2 Dy1 O8 78.1(2)
O4 Dy1 O8 146.6(2)
O5 Dy1 O8 124.8(2)
O6 Dy1 O8 74.8(2)
O7 Dy1 O8 68.5(2)
O3 Dy1 O8 74.8(2)
O1 Dy1 O8 129.3(2)
F2A F2B C5 82(3)
C7 F4A F5B 53.1(11)
F5B F5A C7 68(2)
F5B F5A F6B 116(3)
C7 F5A F6B 54.6(14)
F5A F5B C7 74(2)
F5A F5B F4A 118(3)
C7 F5B F4A 47.2(11)
F6B F6A C7 70.8(17)
C12 F7A F9A 45.9(8)
F8A F8B C12 77.9(18)
F9A F9B C12 60.1(17)
F6A F6B C7 60.4(16)
F6A F6B F5A 113(3)
C7 F6B F5A 60.6(15)
F9B F9A C12 82(2)
F9B F9A F7A 134(2)
C12 F9A F7A 53.3(10)
F8B F8A C12 67.8(17)
F2B F2A C5 69(2)
O9 C22 C23 124(3)
O9 C22 C24 121(2)
C23 C22 C24 114(2)

loop_
_geom_bond_atom_site_label_1
_geom_bond_atom_site_label_2
_geom_bond_distance
C1 C2 1.476(13)
C2 O1 1.243(11)
C2 C3 1.447(15)
C3 C4 1.410(15)
C4 O2 1.246(12)
C4 C5 1.512(14)
C5 F1 1.290(14)
C5 F3 1.303(12)
C5 F2B 1.330(18)
C5 F2A 1.41(2)
C7 F6A 1.235(19)
C7 F4A 1.262(17)
C7 F6B 1.34(3)
C7 F5B 1.38(3)
C7 F5A 1.43(3)
C7 C8 1.476(17)
C8 O4 1.250(13)
C8 C9 1.401(15)
C9 C10 1.449(15)
C10 O3 1.267(12)
C10 C11 1.456(13)
C12 F9A 1.221(19)
C12 F8B 1.271(17)
C12 F8A 1.342(18)
C12 F7A 1.363(17)
C12 F9B 1.39(2)
C12 C13 1.544(15)
C13 O6 1.253(11)
C13 C14 1.371(12)
C14 C15 1.409(12)
C15 O5 1.252(11)
C15 C16 1.504(11)
O1 Dy1 2.416(5)
O2 Dy1 2.303(6)
O3 Dy1 2.408(6)
O4 Dy1 2.309(6)
O5 Dy1 2.336(6)
O6 Dy1 2.338(6)
O7 Dy1 2.390(6)
O8 Dy1 2.425(6)
F2B F2A 0.69(2)
F4A F5B 1.69(3)
F5A F5B 0.91(3)
F5A F6B 1.49(3)
F6A F6B 1.07(3)
F7A F9A 1.678(19)
F8B F8A 0.773(16)
F9B F9A 0.871(19)
O9 C22 1.14(2)
C23 C22 1.43(3)
C22 C24 1.47(3)
